data_4321825
loop_
_publ_author_name
'Cristina Tejel'
'Marta Bordonaba'
'Miguel A. Ciriano'
'Andrew J. Edwards'
'William Clegg'
'Fernando J. Lahoz'
'Luis A. Oro'

_publ_contact_author
;
   Fernando J. Lahoz
   Departamento de Qu\'imica Inorg\'anica
   Facultad de Ciencias
   Universidad de Zaragoza - C.S.I.C.
   50009 Zaragoza, Spain
;
_publ_contact_author_email LAHOZ@POSTA.UNIZAR.ES
_publ_section_title
;
 Oxidative-Addition Reactions of Diiodine to Dinuclear Rhodium Pyrazolate
 Complexes
;
_journal_name_full 'Inorganic Chemistry'
_journal_page_first 1108
_journal_page_last 1117
_journal_paper_doi 10.1021/ic980650s
_journal_volume 38
_journal_year 1999
_chemical_formula_moiety 'C24 H28 I3 N4 O2 P2 Rh2 +1, I5 -1'
_chemical_formula_structural '[Rh2 (\m2-C3 H3 N2)(\m-I)2 (C8 H11 P)2 (C O)2 I2] I5'
_chemical_formula_sum 'C24 H28 I8 N4 O2 P2 Rh2'
_chemical_formula_weight 1687.46
_chemical_name_systematic
;  (mu!2$-iodo)-bis(mu!2$-pyrazolate-N,N')-bis(carbonyl-iodo-dimethyl
  phenylphosphine-rhodium(iii)) pentaiodide
;
_space_group_IT_number 19
_symmetry_cell_setting orthorhombic
_symmetry_space_group_name_Hall 'P 2ac 2ab'
_symmetry_space_group_name_H-M 'P 21 21 21'
_atom_sites_solution_hydrogens geom
_atom_sites_solution_primary direct
_atom_sites_solution_secondary difmap
_audit_creation_method SHELXL-97
_cell_angle_alpha 90.00
_cell_angle_beta 90.00
_cell_angle_gamma 90.00
_cell_formula_units_Z 4
_cell_length_a 11.8522(5)
_cell_length_b 13.4689(6)
_cell_length_c 25.3911(11)
_cell_measurement_reflns_used 18743
_cell_measurement_temperature 160(2)
_cell_measurement_theta_max 28.27
_cell_measurement_theta_min 1.71
_cell_volume 4053.3(3)
_computing_cell_refinement ' local programs'
_computing_data_collection 'Siemens SMART'
_computing_data_reduction 'Siemens SAINT'
_computing_molecular_graphics 'SHELXTL v. 5 (Siemens, 1994)'
_computing_publication_material 'CIFTAB (Sheldrick, 1993)'
_computing_structure_refinement 'SHELXL-97 (Sheldrick, 1997)'
_computing_structure_solution 'SHELXS-97 (Sheldrick, 1990)'
_diffrn_ambient_temperature 160(2)
_diffrn_measured_fraction_theta_full 0.944
_diffrn_measured_fraction_theta_max 0.944
_diffrn_measurement_device_type 'BRUKER AXS-SMART CCD diffractometer'
_diffrn_measurement_method '\w rotation with narrow frames'
_diffrn_radiation_monochromator graphite
_diffrn_radiation_source 'fine-focus sealed tube'
_diffrn_radiation_type MoK\a
_diffrn_radiation_wavelength 0.71073
_diffrn_reflns_av_R_equivalents 0.0333
_diffrn_reflns_av_sigmaI/netI 0.0424
_diffrn_reflns_limit_h_max 15
_diffrn_reflns_limit_h_min -15
_diffrn_reflns_limit_k_max 17
_diffrn_reflns_limit_k_min -17
_diffrn_reflns_limit_l_max 33
_diffrn_reflns_limit_l_min -26
_diffrn_reflns_number 25135
_diffrn_reflns_theta_full 28.31
_diffrn_reflns_theta_max 28.31
_diffrn_reflns_theta_min 1.60
_diffrn_standards_decay_% 0
_exptl_absorpt_coefficient_mu 7.014
_exptl_absorpt_correction_T_max 0.670
_exptl_absorpt_correction_T_min 0.458
_exptl_absorpt_correction_type empirical
_exptl_crystal_colour red
_exptl_crystal_density_diffrn 2.765
_exptl_crystal_density_method 'not measured'
_exptl_crystal_description plate
_exptl_crystal_F_000 3040
_exptl_crystal_size_max 0.28
_exptl_crystal_size_mid 0.11
_exptl_crystal_size_min 0.04
_refine_diff_density_max 3.655
_refine_diff_density_min -1.752
_refine_diff_density_rms 0.217
_refine_ls_abs_structure_details 'Flack H D (1983), Acta Cryst. A39, 876-881'
_refine_ls_abs_structure_Flack 0.04(3)
_refine_ls_extinction_coef 0.00043(5)
_refine_ls_extinction_expression Fc^*^=3DkFc[1+0.001xFc^2^\l^3^/sin(2\q)]^-1/4^
_refine_ls_extinction_method SHELXL
_refine_ls_goodness_of_fit_ref 1.047
_refine_ls_hydrogen_treatment mixed
_refine_ls_matrix_type full
_refine_ls_number_parameters 384
_refine_ls_number_reflns 9258
_refine_ls_number_restraints 0
_refine_ls_restrained_S_all 1.047
_refine_ls_R_factor_all 0.0437
_refine_ls_R_factor_gt 0.0359
_refine_ls_shift/su_max 0.001
_refine_ls_shift/su_mean 0.000
_refine_ls_structure_factor_coef Fsqd
_refine_ls_weighting_details 'w=3D1/[\s^2^(Fo^2^)+(0.0487P)^2^+9.2941P] where P=3D(Fo^2^+2Fc^2^)/3'
_refine_ls_weighting_scheme calc
_refine_ls_wR_factor_gt 0.0856
_refine_ls_wR_factor_ref 0.0896
_reflns_number_gt 8336
_reflns_number_total 9258
_reflns_threshold_expression >2sigma(I)
_cod_data_source_file ic980650s_3.cif
_cod_data_source_block compd18
_cod_depositor_comments
;
The following automatic conversions were performed:

'_refine_ls_weighting_scheme' value 'calc
w=3D1/[\s^2^(Fo^2^)+(0.0487P)^2^+9.2941P] where P=3D(Fo^2^+2Fc^2^)/3'
was changed to 'calc'. New tag '_refine_ls_weighting_details' was
created. The value of the new tag was set to
'w=3D1/[\s^2^(Fo^2^)+(0.0487P)^2^+9.2941P] where
P=3D(Fo^2^+2Fc^2^)/3'.

Automatic conversion script
Id: cif_fix_values 3143 2015-03-26 13:38:13Z robertas 
;
_cod_database_code 4321825

loop_
_symmetry_equiv_pos_as_xyz
'x, y, z'
'-x+1/2, -y, z+1/2'
'-x, y+1/2, -z+1/2'
'x+1/2, -y+1/2, -z'

loop_
_atom_site_label
_atom_site_type_symbol
_atom_site_fract_x
_atom_site_fract_y
_atom_site_fract_z
_atom_site_U_iso_or_equiv
_atom_site_adp_type
_atom_site_occupancy
_atom_site_calc_flag
_atom_site_refinement_flags
_atom_site_disorder_assembly
_atom_site_disorder_group
Rh1 Rh 0.54736(5) 0.07617(5) 0.38332(2) 0.01585(13) Uani 1 d . . .
Rh2 Rh 0.66984(5) 0.09322(4) 0.25228(2) 0.01500(13) Uani 1 d . . .
I1 I 0.37843(5) 0.17537(5) 0.42774(3) 0.03171(15) Uani 1 d . . .
I2 I 0.70767(4) -0.02694(4) 0.334323(19) 0.01874(11) Uani 1 d . . .
I3 I 0.64343(5) 0.22305(4) 0.17508(2) 0.02836(14) Uani 1 d . . .
I4 I 0.09582(6) 0.03475(5) 0.50427(3) 0.03872(16) Uani 1 d . . .
I5 I 0.07243(5) -0.03518(4) 0.39372(2) 0.02729(13) Uani 1 d . . .
I6 I 0.03516(5) -0.09842(5) 0.28872(2) 0.03469(15) Uani 1 d . . .
I7 I 0.37090(7) -0.22041(6) 0.64725(3) 0.04421(18) Uani 1 d . . .
I8 I 0.24359(7) -0.10630(6) 0.57964(3) 0.04449(19) Uani 1 d . . .
P1 P 0.66200(18) 0.08818(16) 0.45818(8) 0.0195(4) Uani 1 d . . .
P2 P 0.65927(18) -0.04244(16) 0.19451(8) 0.0179(4) Uani 1 d . . .
N5 N 0.4530(6) 0.0662(5) 0.3126(3) 0.0187(14) Uani 1 d . . .
N6 N 0.4977(5) 0.0844(5) 0.2638(3) 0.0180(14) Uani 1 d . . .
N7 N 0.6173(6) 0.2053(5) 0.3548(3) 0.0187(14) Uani 1 d . . .
N8 N 0.6719(6) 0.2093(5) 0.3074(3) 0.0161(13) Uani 1 d . . .
O1 O 0.4317(6) -0.1085(5) 0.4220(3) 0.0376(17) Uani 1 d . . .
O2 O 0.9193(5) 0.1293(5) 0.2402(3) 0.0316(15) Uani 1 d . . .
C1 C 0.4776(8) -0.0422(7) 0.4086(3) 0.0240(18) Uani 1 d . . .
C2 C 0.8274(7) 0.1126(6) 0.2430(3) 0.0216(17) Uani 1 d . . .
C23 C 0.3423(7) 0.0517(7) 0.3069(3) 0.0242(18) Uani 1 d . . .
H23 H 0.2917 0.0356 0.3346 0.029 Uiso 1 calc R . .
C24 C 0.3119(7) 0.0638(6) 0.2541(4) 0.0268(19) Uani 1 d . . .
H24 H 0.2390 0.0594 0.2387 0.032 Uiso 1 calc R . .
C25 C 0.4158(8) 0.0840(7) 0.2289(4) 0.0271(19) Uani 1 d . . .
H25 H 0.4250 0.0956 0.1923 0.033 Uiso 1 calc R . .
C26 C 0.6291(8) 0.2938(6) 0.3789(3) 0.0220(17) Uani 1 d . . .
H26 H 0.5985 0.3109 0.4122 0.026 Uiso 1 calc R . .
C27 C 0.6932(7) 0.3563(6) 0.3469(4) 0.0227(18) Uani 1 d . . .
H27 H 0.7166 0.4222 0.3546 0.027 Uiso 1 calc R . .
C28 C 0.7152(7) 0.3036(6) 0.3029(4) 0.0205(17) Uani 1 d . . .
H28 H 0.7549 0.3282 0.2731 0.025 Uiso 1 calc R . .
C31 C 0.6868(7) -0.0309(6) 0.4889(3) 0.0216(17) Uani 1 d . . .
C32 C 0.7897(8) -0.0808(7) 0.4816(4) 0.0277(19) Uani 1 d . . .
H32 H 0.8461 -0.0526 0.4596 0.033 Uiso 1 calc R . .
C33 C 0.8094(10) -0.1706(7) 0.5062(4) 0.040(2) Uani 1 d . . .
H33 H 0.8806 -0.2023 0.5027 0.048 Uiso 1 calc R . .
C34 C 0.7255(9) -0.2142(7) 0.5358(4) 0.036(2) Uani 1 d . . .
H34 H 0.7379 -0.2772 0.5517 0.043 Uiso 1 calc R . .
C35 C 0.6240(10) -0.1668(7) 0.5425(4) 0.036(2) Uani 1 d . . .
H35 H 0.5663 -0.1961 0.5633 0.043 Uiso 1 calc R . .
C36 C 0.6066(8) -0.0759(8) 0.5184(4) 0.031(2) Uani 1 d . . .
H36 H 0.5358 -0.0439 0.5228 0.037 Uiso 1 calc R . .
C37 C 0.6157(9) 0.1656(7) 0.5127(3) 0.033(2) Uani 1 d . . .
H37A H 0.6058 0.2340 0.5005 0.049 Uiso 1 calc R . .
H37B H 0.6726 0.1641 0.5407 0.049 Uiso 1 calc R . .
H37C H 0.5439 0.1404 0.5264 0.049 Uiso 1 calc R . .
C38 C 0.7999(8) 0.1397(7) 0.4451(3) 0.0256(19) Uani 1 d . . .
H38A H 0.8348 0.1040 0.4157 0.038 Uiso 1 calc R . .
H38B H 0.8473 0.1329 0.4765 0.038 Uiso 1 calc R . .
H38C H 0.7924 0.2101 0.4360 0.038 Uiso 1 calc R . .
C41 C 0.7938(7) -0.1004(7) 0.1792(3) 0.0228(17) Uani 1 d . . .
C42 C 0.8771(8) -0.0436(8) 0.1538(4) 0.032(2) Uani 1 d . . .
H42 H 0.8648 0.0247 0.1466 0.038 Uiso 1 calc R . .
C43 C 0.9775(8) -0.0889(10) 0.1394(4) 0.043(3) Uani 1 d . . .
H43 H 1.0342 -0.0510 0.1222 0.052 Uiso 1 calc R . .
C44 C 0.9961(9) -0.1877(12) 0.1495(5) 0.056(4) Uani 1 d . . .
H44 H 1.0646 -0.2184 0.1389 0.068 Uiso 1 calc R . .
C45 C 0.9171(10) -0.2400(9) 0.1745(5) 0.051(3) Uani 1 d . . .
H45 H 0.9316 -0.3080 0.1820 0.061 Uiso 1 calc R . .
C46 C 0.8134(8) -0.1991(7) 0.1902(4) 0.029(2) Uani 1 d . . .
H46 H 0.7584 -0.2383 0.2078 0.035 Uiso 1 calc R . .
C47 C 0.5701(8) -0.1394(7) 0.2216(4) 0.032(2) Uani 1 d . . .
H47A H 0.6095 -0.1724 0.2506 0.047 Uiso 1 calc R . .
H47B H 0.5527 -0.1880 0.1941 0.047 Uiso 1 calc R . .
H47C H 0.4998 -0.1100 0.2347 0.047 Uiso 1 calc R . .
C48 C 0.6018(8) -0.0231(7) 0.1288(3) 0.029(2) Uani 1 d . . .
H48A H 0.5254 0.0042 0.1315 0.044 Uiso 1 calc R . .
H48B H 0.5993 -0.0866 0.1100 0.044 Uiso 1 calc R . .
H48C H 0.6499 0.0235 0.1094 0.044 Uiso 1 calc R . .

loop_
_atom_site_aniso_label
_atom_site_aniso_U_11
_atom_site_aniso_U_22
_atom_site_aniso_U_33
_atom_site_aniso_U_23
_atom_site_aniso_U_13
_atom_site_aniso_U_12
Rh1 0.0165(3) 0.0192(3) 0.0119(3) 0.0006(2) 0.0018(2) -0.0009(2)
Rh2 0.0163(3) 0.0168(3) 0.0120(3) 0.0000(2) 0.0010(2) -0.0003(2)
I1 0.0231(3) 0.0416(4) 0.0304(3) -0.0075(3) 0.0085(2) 0.0050(3)
I2 0.0218(3) 0.0197(2) 0.0147(2) 0.0010(2) -0.00042(19) 0.0044(2)
I3 0.0422(4) 0.0253(3) 0.0176(3) 0.0066(2) 0.0001(2) 0.0001(2)
I4 0.0479(4) 0.0429(4) 0.0254(3) -0.0109(3) 0.0011(3) -0.0062(3)
I5 0.0278(3) 0.0279(3) 0.0262(3) -0.0006(2) 0.0066(2) 0.0013(2)
I6 0.0332(3) 0.0478(4) 0.0230(3) -0.0052(3) 0.0003(2) 0.0094(3)
I7 0.0442(4) 0.0441(4) 0.0443(4) -0.0059(3) 0.0034(3) -0.0042(3)
I8 0.0495(4) 0.0405(4) 0.0435(4) -0.0163(3) 0.0037(3) 0.0007(3)
P1 0.0242(11) 0.0217(10) 0.0124(10) -0.0012(8) -0.0002(8) -0.0019(9)
P2 0.0184(10) 0.0204(10) 0.0150(10) -0.0015(8) -0.0011(7) -0.0018(8)
N5 0.014(3) 0.026(4) 0.017(3) 0.002(3) 0.000(3) -0.002(3)
N6 0.008(3) 0.023(3) 0.024(4) -0.001(3) 0.001(2) 0.003(3)
N7 0.025(4) 0.018(3) 0.013(3) 0.002(3) 0.000(3) 0.003(3)
N8 0.019(3) 0.013(3) 0.017(3) 0.001(3) 0.005(3) -0.004(3)
O1 0.051(4) 0.030(4) 0.031(4) 0.003(3) -0.001(3) -0.020(3)
O2 0.024(3) 0.030(3) 0.041(4) -0.004(3) 0.011(3) -0.004(3)
C1 0.037(5) 0.023(4) 0.012(4) -0.001(3) 0.002(3) -0.002(4)
C2 0.021(4) 0.021(4) 0.023(4) -0.005(3) 0.002(3) -0.003(3)
C23 0.014(4) 0.035(5) 0.024(4) 0.004(4) 0.000(3) -0.006(3)
C24 0.014(4) 0.028(4) 0.038(5) 0.000(4) -0.006(4) 0.001(3)
C25 0.036(5) 0.025(4) 0.021(4) 0.001(4) -0.004(4) -0.001(4)
C26 0.032(5) 0.020(4) 0.014(4) -0.001(3) 0.004(3) 0.005(3)
C27 0.023(4) 0.013(4) 0.031(5) -0.003(3) -0.001(4) -0.002(3)
C28 0.021(4) 0.009(3) 0.031(5) 0.004(3) 0.003(3) -0.002(3)
C31 0.029(5) 0.024(4) 0.011(4) -0.001(3) -0.006(3) -0.001(4)
C32 0.028(5) 0.029(5) 0.026(5) 0.003(4) -0.001(4) 0.001(4)
C33 0.049(6) 0.027(5) 0.044(6) 0.001(5) -0.010(5) 0.005(5)
C34 0.047(6) 0.025(5) 0.036(6) 0.002(4) -0.013(5) 0.005(4)
C35 0.056(7) 0.032(5) 0.020(5) 0.006(4) 0.008(4) -0.005(5)
C36 0.027(5) 0.042(5) 0.024(5) 0.008(4) 0.012(4) 0.007(4)
C37 0.046(6) 0.038(5) 0.014(4) 0.003(4) -0.002(4) 0.005(5)
C38 0.028(5) 0.028(5) 0.020(4) 0.005(4) -0.007(4) -0.008(4)
C41 0.025(4) 0.025(4) 0.018(4) -0.010(3) -0.006(3) 0.002(3)
C42 0.021(4) 0.046(6) 0.028(5) -0.006(4) -0.007(4) -0.002(4)
C43 0.021(5) 0.080(9) 0.029(5) -0.016(6) 0.007(4) 0.003(5)
C44 0.016(5) 0.114(12) 0.039(6) -0.040(7) -0.009(5) 0.029(6)
C45 0.044(7) 0.042(6) 0.065(8) -0.022(6) -0.034(6) 0.029(5)
C46 0.025(5) 0.026(5) 0.036(5) -0.011(4) -0.004(4) -0.001(4)
C47 0.035(5) 0.027(5) 0.033(5) 0.001(4) -0.007(4) -0.008(4)
C48 0.033(5) 0.033(5) 0.023(5) -0.002(4) -0.004(4) 0.004(4)

loop_
_atom_type_symbol
_atom_type_description
_atom_type_scat_dispersion_real
_atom_type_scat_dispersion_imag
_atom_type_scat_source
C C 0.0033 0.0016 'International Tables Vol C Tables 4.2.6.8 and 6.1.1.4'
H H 0.0000 0.0000 'International Tables Vol C Tables 4.2.6.8 and 6.1.1.4'
N N 0.0061 0.0033 'International Tables Vol C Tables 4.2.6.8 and 6.1.1.4'
O O 0.0106 0.0060 'International Tables Vol C Tables 4.2.6.8 and 6.1.1.4'
P P 0.1023 0.0942 'International Tables Vol C Tables 4.2.6.8 and 6.1.1.4'
Rh Rh -1.1178 0.9187 'International Tables Vol C Tables 4.2.6.8 and 6.1.1.4'
I I -0.4742 1.8119 'International Tables Vol C Tables 4.2.6.8 and 6.1.1.4'

loop_
_geom_angle_atom_site_label_1
_geom_angle_atom_site_label_2
_geom_angle_atom_site_label_3
_geom_angle
_geom_angle_site_symmetry_1
_geom_angle_site_symmetry_3
_geom_angle_publ_flag
C1 Rh1 N7 178.0(3) . . ?
C1 Rh1 N5 90.2(3) . . ?
N7 Rh1 N5 88.1(3) . . ?
C1 Rh1 P1 92.1(3) . . ?
N7 Rh1 P1 89.6(2) . . ?
N5 Rh1 P1 176.35(19) . . ?
C1 Rh1 I1 87.2(3) . . ?
N7 Rh1 I1 91.61(19) . . ?
N5 Rh1 I1 89.64(18) . . ?
P1 Rh1 I1 93.32(6) . . ?
C1 Rh1 I2 91.8(3) . . ?
N7 Rh1 I2 89.35(19) . . ?
N5 Rh1 I2 87.01(18) . . ?
P1 Rh1 I2 90.07(6) . . ?
I1 Rh1 I2 176.48(3) . . ?
C2 Rh2 N6 175.3(3) . . ?
C2 Rh2 N8 88.2(3) . . ?
N6 Rh2 N8 87.7(3) . . ?
C2 Rh2 P2 94.7(3) . . ?
N6 Rh2 P2 89.5(2) . . ?
N8 Rh2 P2 176.11(18) . . ?
C2 Rh2 I3 86.2(3) . . ?
N6 Rh2 I3 91.48(19) . . ?
N8 Rh2 I3 90.16(18) . . ?
P2 Rh2 I3 92.59(6) . . ?
C2 Rh2 I2 90.8(3) . . ?
N6 Rh2 I2 91.19(19) . . ?
N8 Rh2 I2 85.97(18) . . ?
P2 Rh2 I2 91.41(6) . . ?
I3 Rh2 I2 175.21(3) . . ?
Rh1 I2 Rh2 85.91(2) . . ?
I6 I5 I4 176.29(3) . . ?
C38 P1 C31 105.9(4) . . ?
C38 P1 C37 101.1(5) . . ?
C31 P1 C37 103.3(4) . . ?
C38 P1 Rh1 113.7(3) . . ?
C31 P1 Rh1 112.5(3) . . ?
C37 P1 Rh1 118.9(3) . . ?
C47 P2 C41 106.4(5) . . ?
C47 P2 C48 103.4(5) . . ?
C41 P2 C48 101.2(4) . . ?
C47 P2 Rh2 110.8(3) . . ?
C41 P2 Rh2 114.9(3) . . ?
C48 P2 Rh2 118.8(3) . . ?
C23 N5 N6 108.0(7) . . ?
C23 N5 Rh1 128.3(6) . . ?
N6 N5 Rh1 123.4(5) . . ?
C25 N6 N5 108.8(7) . . ?
C25 N6 Rh2 129.4(6) . . ?
N5 N6 Rh2 121.4(5) . . ?
C26 N7 N8 108.3(6) . . ?
C26 N7 Rh1 129.0(6) . . ?
N8 N7 Rh1 122.3(5) . . ?
N7 N8 C28 106.7(6) . . ?
N7 N8 Rh2 123.5(5) . . ?
C28 N8 Rh2 129.6(5) . . ?
O1 C1 Rh1 175.9(9) . . ?
O2 C2 Rh2 175.0(7) . . ?
N5 C23 C24 109.9(7) . . ?
C23 C24 C25 103.4(7) . . ?
N6 C25 C24 109.9(8) . . ?
N7 C26 C27 109.1(7) . . ?
C28 C27 C26 105.7(7) . . ?
C27 C28 N8 110.1(7) . . ?
C36 C31 C32 117.9(8) . . ?
C36 C31 P1 121.5(7) . . ?
C32 C31 P1 120.6(7) . . ?
C33 C32 C31 120.4(9) . . ?
C32 C33 C34 119.9(10) . . ?
C35 C34 C33 120.1(9) . . ?
C34 C35 C36 119.2(10) . . ?
C31 C36 C35 122.4(9) . . ?
C46 C41 C42 120.0(9) . . ?
C46 C41 P2 121.3(7) . . ?
C42 C41 P2 118.7(7) . . ?
C43 C42 C41 119.0(10) . . ?
C44 C43 C42 121.0(11) . . ?
C45 C44 C43 119.3(9) . . ?
C44 C45 C46 122.8(11) . . ?
C41 C46 C45 117.9(10) . . ?

loop_
_geom_bond_atom_site_label_1
_geom_bond_atom_site_label_2
_geom_bond_distance
_geom_bond_site_symmetry_2
_geom_bond_publ_flag
Rh1 C1 1.907(9) . ?
Rh1 N7 2.058(7) . ?
Rh1 N5 2.120(7) . ?
Rh1 P1 2.342(2) . ?
Rh1 I1 2.6582(8) . ?
Rh1 I2 2.6621(8) . ?
Rh2 C2 1.900(8) . ?
Rh2 N6 2.064(6) . ?
Rh2 N8 2.099(7) . ?
Rh2 P2 2.347(2) . ?
Rh2 I3 2.6453(8) . ?
Rh2 I2 2.6758(8) . ?
I4 I5 2.9739(9) . ?
I5 I6 2.8334(9) . ?
I7 I8 2.7542(11) . ?
P1 C38 1.806(9) . ?
P1 C31 1.807(9) . ?
P1 C37 1.818(9) . ?
P2 C47 1.815(9) . ?
P2 C41 1.818(9) . ?
P2 C48 1.821(9) . ?
N5 C23 1.334(11) . ?
N5 N6 1.370(9) . ?
N6 C25 1.314(11) . ?
N7 C26 1.347(10) . ?
N7 N8 1.367(9) . ?
N8 C28 1.375(10) . ?
O1 C1 1.099(11) . ?
O2 C2 1.115(10) . ?
C23 C24 1.398(13) . ?
C24 C25 1.413(13) . ?
C26 C27 1.394(12) . ?
C27 C28 1.350(12) . ?
C31 C36 1.354(12) . ?
C31 C32 1.406(12) . ?
C32 C33 1.381(13) . ?
C33 C34 1.378(15) . ?
C34 C35 1.372(15) . ?
C35 C36 1.384(14) . ?
C41 C46 1.377(13) . ?
C41 C42 1.406(13) . ?
C42 C43 1.386(14) . ?
C43 C44 1.37(2) . ?
C44 C45 1.332(19) . ?
C45 C46 1.406(15) . ?

loop_
_geom_torsion_atom_site_label_1
_geom_torsion_atom_site_label_2
_geom_torsion_atom_site_label_3
_geom_torsion_atom_site_label_4
_geom_torsion
_geom_torsion_site_symmetry_1
_geom_torsion_site_symmetry_2
_geom_torsion_site_symmetry_3
_geom_torsion_site_symmetry_4
_geom_torsion_publ_flag
C1 Rh1 I2 Rh2 134.4(3) . . . . ?
N7 Rh1 I2 Rh2 -43.92(19) . . . . ?
N5 Rh1 I2 Rh2 44.25(18) . . . . ?
P1 Rh1 I2 Rh2 -133.56(6) . . . . ?
I1 Rh1 I2 Rh2 62.0(5) . . . . ?
C2 Rh2 I2 Rh1 133.7(2) . . . . ?
N6 Rh2 I2 Rh1 -42.08(19) . . . . ?
N8 Rh2 I2 Rh1 45.52(18) . . . . ?
P2 Rh2 I2 Rh1 -131.60(6) . . . . ?
I3 Rh2 I2 Rh1 81.7(4) . . . . ?
C1 Rh1 P1 C38 146.3(4) . . . . ?
N7 Rh1 P1 C38 -34.9(4) . . . . ?
N5 Rh1 P1 C38 18(3) . . . . ?
I1 Rh1 P1 C38 -126.4(3) . . . . ?
I2 Rh1 P1 C38 54.5(3) . . . . ?
C1 Rh1 P1 C31 25.9(4) . . . . ?
N7 Rh1 P1 C31 -155.2(4) . . . . ?
N5 Rh1 P1 C31 -103(3) . . . . ?
I1 Rh1 P1 C31 113.2(3) . . . . ?
I2 Rh1 P1 C31 -65.9(3) . . . . ?
C1 Rh1 P1 C37 -94.9(5) . . . . ?
N7 Rh1 P1 C37 84.0(4) . . . . ?
N5 Rh1 P1 C37 137(3) . . . . ?
I1 Rh1 P1 C37 -7.6(4) . . . . ?
I2 Rh1 P1 C37 173.3(4) . . . . ?
C2 Rh2 P2 C47 137.7(4) . . . . ?
N6 Rh2 P2 C47 -44.5(4) . . . . ?
N8 Rh2 P2 C47 -1(3) . . . . ?
I3 Rh2 P2 C47 -135.9(3) . . . . ?
I2 Rh2 P2 C47 46.7(4) . . . . ?
C2 Rh2 P2 C41 17.0(4) . . . . ?
N6 Rh2 P2 C41 -165.1(4) . . . . ?
N8 Rh2 P2 C41 -122(3) . . . . ?
I3 Rh2 P2 C41 103.5(3) . . . . ?
I2 Rh2 P2 C41 -73.9(3) . . . . ?
C2 Rh2 P2 C48 -102.9(5) . . . . ?
N6 Rh2 P2 C48 75.0(4) . . . . ?
N8 Rh2 P2 C48 119(3) . . . . ?
I3 Rh2 P2 C48 -16.5(4) . . . . ?
I2 Rh2 P2 C48 166.2(4) . . . . ?
C1 Rh1 N5 C23 49.0(8) . . . . ?
N7 Rh1 N5 C23 -129.8(8) . . . . ?
P1 Rh1 N5 C23 178(3) . . . . ?
I1 Rh1 N5 C23 -38.2(8) . . . . ?
I2 Rh1 N5 C23 140.8(8) . . . . ?
C1 Rh1 N5 N6 -138.0(6) . . . . ?
N7 Rh1 N5 N6 43.2(6) . . . . ?
P1 Rh1 N5 N6 -9(4) . . . . ?
I1 Rh1 N5 N6 134.9(6) . . . . ?
I2 Rh1 N5 N6 -46.2(6) . . . . ?
C23 N5 N6 C25 1.8(10) . . . . ?
Rh1 N5 N6 C25 -172.5(6) . . . . ?
C23 N5 N6 Rh2 -171.9(6) . . . . ?
Rh1 N5 N6 Rh2 13.8(8) . . . . ?
C2 Rh2 N6 C25 100(4) . . . . ?
N8 Rh2 N6 C25 129.1(8) . . . . ?
P2 Rh2 N6 C25 -53.6(8) . . . . ?
I3 Rh2 N6 C25 39.0(8) . . . . ?
I2 Rh2 N6 C25 -145.0(8) . . . . ?
C2 Rh2 N6 N5 -88(4) . . . . ?
N8 Rh2 N6 N5 -58.6(6) . . . . ?
P2 Rh2 N6 N5 118.7(6) . . . . ?
I3 Rh2 N6 N5 -148.7(6) . . . . ?
I2 Rh2 N6 N5 27.3(6) . . . . ?
C1 Rh1 N7 C26 95(9) . . . . ?
N5 Rh1 N7 C26 131.6(7) . . . . ?
P1 Rh1 N7 C26 -51.3(7) . . . . ?
I1 Rh1 N7 C26 42.0(7) . . . . ?
I2 Rh1 N7 C26 -141.4(7) . . . . ?
C1 Rh1 N7 N8 -92(9) . . . . ?
N5 Rh1 N7 N8 -55.7(6) . . . . ?
P1 Rh1 N7 N8 121.4(6) . . . . ?
I1 Rh1 N7 N8 -145.3(6) . . . . ?
I2 Rh1 N7 N8 31.3(6) . . . . ?
C26 N7 N8 C28 -1.2(9) . . . . ?
Rh1 N7 N8 C28 -175.3(5) . . . . ?
C26 N7 N8 Rh2 -175.8(5) . . . . ?
Rh1 N7 N8 Rh2 10.1(8) . . . . ?
C2 Rh2 N8 N7 -135.7(6) . . . . ?
N6 Rh2 N8 N7 46.6(6) . . . . ?
P2 Rh2 N8 N7 3(3) . . . . ?
I3 Rh2 N8 N7 138.1(6) . . . . ?
I2 Rh2 N8 N7 -44.7(6) . . . . ?
C2 Rh2 N8 C28 51.0(7) . . . . ?
N6 Rh2 N8 C28 -126.6(7) . . . . ?
P2 Rh2 N8 C28 -170(2) . . . . ?
I3 Rh2 N8 C28 -35.2(7) . . . . ?
I2 Rh2 N8 C28 142.0(7) . . . . ?
N7 Rh1 C1 O1 -4(18) . . . . ?
N5 Rh1 C1 O1 -40(11) . . . . ?
P1 Rh1 C1 O1 143(11) . . . . ?
I1 Rh1 C1 O1 49(11) . . . . ?
I2 Rh1 C1 O1 -127(11) . . . . ?
N6 Rh2 C2 O2 29(13) . . . . ?
N8 Rh2 C2 O2 0(10) . . . . ?
P2 Rh2 C2 O2 -178(100) . . . . ?
I3 Rh2 C2 O2 90(10) . . . . ?
I2 Rh2 C2 O2 -86(10) . . . . ?
N6 N5 C23 C24 -2.1(10) . . . . ?
Rh1 N5 C23 C24 171.8(6) . . . . ?
N5 C23 C24 C25 1.6(10) . . . . ?
N5 N6 C25 C24 -0.8(10) . . . . ?
Rh2 N6 C25 C24 172.3(6) . . . . ?
C23 C24 C25 N6 -0.5(10) . . . . ?
N8 N7 C26 C27 -0.6(9) . . . . ?
Rh1 N7 C26 C27 172.9(6) . . . . ?
N7 C26 C27 C28 2.2(10) . . . . ?
C26 C27 C28 N8 -3.0(10) . . . . ?
N7 N8 C28 C27 2.7(9) . . . . ?
Rh2 N8 C28 C27 176.8(6) . . . . ?
C38 P1 C31 C36 159.0(8) . . . . ?
C37 P1 C31 C36 53.2(9) . . . . ?
Rh1 P1 C31 C36 -76.2(8) . . . . ?
C38 P1 C31 C32 -22.5(8) . . . . ?
C37 P1 C31 C32 -128.3(7) . . . . ?
Rh1 P1 C31 C32 102.3(7) . . . . ?
C36 C31 C32 C33 -3.1(13) . . . . ?
P1 C31 C32 C33 178.3(7) . . . . ?
C31 C32 C33 C34 3.5(15) . . . . ?
C32 C33 C34 C35 -2.4(16) . . . . ?
C33 C34 C35 C36 1.0(15) . . . . ?
C32 C31 C36 C35 1.8(14) . . . . ?
P1 C31 C36 C35 -179.7(8) . . . . ?
C34 C35 C36 C31 -0.8(16) . . . . ?
C47 P2 C41 C46 -2.1(8) . . . . ?
C48 P2 C41 C46 -109.9(8) . . . . ?
Rh2 P2 C41 C46 120.9(7) . . . . ?
C47 P2 C41 C42 175.2(7) . . . . ?
C48 P2 C41 C42 67.5(8) . . . . ?
Rh2 P2 C41 C42 -61.8(7) . . . . ?
C46 C41 C42 C43 1.0(13) . . . . ?
P2 C41 C42 C43 -176.4(7) . . . . ?
C41 C42 C43 C44 0.1(15) . . . . ?
C42 C43 C44 C45 -1.3(16) . . . . ?
C43 C44 C45 C46 1.3(17) . . . . ?
C42 C41 C46 C45 -0.9(13) . . . . ?
P2 C41 C46 C45 176.4(7) . . . . ?
C44 C45 C46 C41 -0.3(16) . . . . ?
